data_7251644
loop_
_publ_author_name
'Mali, Bhupendra P.'
'Dabke, Niteen B.'
'Sharma, Himanshu'
'Dash, Soumya Ranjan'
'Manoj, Kochunnoonny'
'Vanka, Kumar'
'Gonnade, Rajesh G.'

_publ_section_title
;
 Switchable solid-state emission in GFP chromophore analogue cocrystals
 via competing AIE and ACQ pathways
;
_journal_issue 11
_journal_name_full CrystEngComm
_journal_page_first 1775
_journal_page_last 1780
_journal_paper_doi 10.1039/D6CE00041J
_journal_volume 28
_journal_year 2026
_chemical_formula_moiety 'C23 H20 N2 O3, C6 H F5 O'
_chemical_formula_sum 'C29 H21 F5 N2 O4'
_chemical_formula_weight 556.48
_space_group_crystal_system monoclinic
_space_group_IT_number 14
_space_group_name_Hall '-P 2yn'
_space_group_name_H-M_alt 'P 1 21/n 1'
_atom_sites_solution_hydrogens geom
_audit_creation_method SHELXL-2018/3
_audit_update_record
;
2025-09-20 deposited with the CCDC.	2026-02-19 downloaded from the CCDC.
;
_cell_angle_alpha 90
_cell_angle_beta 93.0860(10)
_cell_angle_gamma 90
_cell_formula_units_Z 4
_cell_length_a 7.7363(3)
_cell_length_b 21.8852(8)
_cell_length_c 14.6478(6)
_cell_measurement_reflns_used 9898
_cell_measurement_temperature 100(2)
_cell_measurement_theta_max 27.99
_cell_measurement_theta_min 2.32
_cell_volume 2476.43(17)
_computing_cell_refinement 'SAINT (Bruker, 2016)'
_computing_data_collection 'APEX3 (Bruker, 2016)'
_computing_data_reduction 'SAINT (Bruker, 2016)'
_computing_molecular_graphics 'Bruker SHELXTL, Mercury 2020.20'
_computing_publication_material 'Bruker SHELXTL'
_computing_structure_refinement 'SHELXL-2018/3 (Sheldrick, 2018)'
_computing_structure_solution 'SHELXT 2014/5 (Sheldrick, 2014)'
_diffrn_ambient_temperature 100(2)
_diffrn_detector 'Photon II CPAD Area Detector'
_diffrn_detector_area_resol_mean 7.39
_diffrn_measured_fraction_theta_full 1.000
_diffrn_measured_fraction_theta_max 1.000
_diffrn_measurement_device '\k-geometry diffractometer'
_diffrn_measurement_device_type 'Bruker D8 VENTURE Kappa Duo PHOTON II CPAD'
_diffrn_measurement_method '\f and \w scans'
_diffrn_radiation_monochromator 'multilayer mirrors'
_diffrn_radiation_type MoK\a
_diffrn_radiation_wavelength 0.71073
_diffrn_reflns_av_R_equivalents 0.0900
_diffrn_reflns_av_unetI/netI 0.0463
_diffrn_reflns_Laue_measured_fraction_full 1.000
_diffrn_reflns_Laue_measured_fraction_max 1.000
_diffrn_reflns_limit_h_max 10
_diffrn_reflns_limit_h_min -9
_diffrn_reflns_limit_k_max 29
_diffrn_reflns_limit_k_min -29
_diffrn_reflns_limit_l_max 19
_diffrn_reflns_limit_l_min -19
_diffrn_reflns_number 68822
_diffrn_reflns_point_group_measured_fraction_full 1.000
_diffrn_reflns_point_group_measured_fraction_max 1.000
_diffrn_reflns_theta_full 25.242
_diffrn_reflns_theta_max 28.722
_diffrn_reflns_theta_min 2.324
_diffrn_source 'micro-focus sealed tube'
_diffrn_source_type 'Incoatech I\mS HB'
_exptl_absorpt_coefficient_mu 0.125
_exptl_absorpt_correction_T_max 0.7458
_exptl_absorpt_correction_T_min 0.6854
_exptl_absorpt_correction_type multi-scan
_exptl_absorpt_process_details SADABS,(BRUKER,2006)
_exptl_crystal_colour Orange
_exptl_crystal_density_diffrn 1.493
_exptl_crystal_description Plate
_exptl_crystal_F_000 1144
_exptl_crystal_recrystallization_method 'Re-crystallisation from solvent: Methanol'
_exptl_crystal_size_max 0.120
_exptl_crystal_size_mid 0.110
_exptl_crystal_size_min 0.080
_refine_diff_density_max 0.357
_refine_diff_density_min -0.297
_refine_diff_density_rms 0.065
_refine_ls_extinction_coef 0.0014(4)
_refine_ls_extinction_expression Fc^*^=kFc[1+0.001xFc^2^\l^3^/sin(2\q)]^-1/4^
_refine_ls_extinction_method 'SHELXL-2018/3 (Sheldrick 2018)'
_refine_ls_goodness_of_fit_ref 1.148
_refine_ls_hydrogen_treatment constr
_refine_ls_matrix_type full
_refine_ls_number_parameters 365
_refine_ls_number_reflns 6425
_refine_ls_number_restraints 0
_refine_ls_restrained_S_all 1.148
_refine_ls_R_factor_all 0.0997
_refine_ls_R_factor_gt 0.0734
_refine_ls_shift/su_max 0.000
_refine_ls_shift/su_mean 0.000
_refine_ls_structure_factor_coef Fsqd
_refine_ls_weighting_details 'w=1/[\s^2^(Fo^2^)+(0.0346P)^2^+3.2641P] where P=(Fo^2^+2Fc^2^)/3'
_refine_ls_weighting_scheme calc
_refine_ls_wR_factor_gt 0.1318
_refine_ls_wR_factor_ref 0.1416
_reflns_Friedel_coverage 0.000
_reflns_number_gt 4996
_reflns_number_total 6425
_reflns_threshold_expression 'I > 2\s(I)'
_cod_data_source_file d6ce00041j2.cif
_cod_data_source_block Cocrystal-III
_cod_depositor_comments 'Adding full bibliography for 7251642--7251644.cif.'
_cod_original_sg_symbol_H-M 'P 21/n'
_cod_database_code 7251644
_shelx_shelxl_version_number 2018/3
_shelx_space_group_comment
;
The symmetry employed for this shelxl refinement is uniquely defined
by the following loop, which should always be used as a source of
symmetry information in preference to the above space-group names.
They are only intended as comments.
;
_shelx_estimated_absorpt_t_min 0.985
_shelx_estimated_absorpt_t_max 0.990

loop_
_space_group_symop_operation_xyz
'x, y, z'
'-x+1/2, y+1/2, -z+1/2'
'-x, -y, -z'
'x-1/2, -y-1/2, z-1/2'

loop_
_atom_site_label
_atom_site_type_symbol
_atom_site_fract_x
_atom_site_fract_y
_atom_site_fract_z
_atom_site_U_iso_or_equiv
_atom_site_adp_type
_atom_site_occupancy
_atom_site_site_symmetry_order
_atom_site_calc_flag
_atom_site_refinement_flags_posn
_atom_site_refinement_flags_adp
_atom_site_refinement_flags_occupancy
_atom_site_disorder_assembly
_atom_site_disorder_group
O1B O 1.1140(2) 0.20675(8) 0.31637(11) 0.0227(4) Uani 1 1 d . . . . .
H1B H 1.188150 0.232274 0.335995 0.034 Uiso 1 1 calc R U . . .
F3B F 0.8219(2) 0.07985(9) 0.59235(12) 0.0423(5) Uani 1 1 d . . . . .
F5B F 1.0585(2) 0.26271(7) 0.48447(10) 0.0276(3) Uani 1 1 d . . . . .
F4B F 0.9154(2) 0.19887(9) 0.61924(10) 0.0402(4) Uani 1 1 d . . . . .
F1B F 1.0342(2) 0.08733(6) 0.29816(10) 0.0266(3) Uani 1 1 d . . . . .
F2B F 0.8855(2) 0.02461(7) 0.42992(12) 0.0341(4) Uani 1 1 d . . . . .
O3A O 0.3367(2) 0.55015(7) 0.36877(11) 0.0216(4) Uani 1 1 d . . . . .
O1A O 0.7225(2) 0.38429(7) 0.30881(12) 0.0203(4) Uani 1 1 d . . . . .
O2A O 0.3335(3) 0.46556(8) 0.45530(12) 0.0310(5) Uani 1 1 d . . . . .
N2A N 0.4245(2) 0.39391(8) 0.31115(13) 0.0149(4) Uani 1 1 d . . . . .
N1A N 0.3444(2) 0.29714(8) 0.33771(13) 0.0158(4) Uani 1 1 d . . . . .
C5A C 0.3615(3) 0.12650(13) 0.59194(18) 0.0271(6) Uani 1 1 d . . . . .
H5A H 0.311678 0.113475 0.646519 0.033 Uiso 1 1 calc R U . . .
C4A C 0.4192(3) 0.18784(13) 0.58354(17) 0.0258(6) Uani 1 1 d . . . . .
H4A H 0.410900 0.215237 0.633413 0.031 Uiso 1 1 calc R U . . .
C3A C 0.4862(3) 0.20769(11) 0.50479(16) 0.0196(5) Uani 1 1 d . . . . .
H3A H 0.521293 0.249113 0.500052 0.023 Uiso 1 1 calc R U . . .
C2A C 0.5047(3) 0.16747(10) 0.42909(15) 0.0148(4) Uani 1 1 d . . . . .
C1A C 0.5788(3) 0.18570(10) 0.34725(15) 0.0135(4) Uani 1 1 d . . . . .
C15A C 0.6317(3) 0.24979(10) 0.33323(15) 0.0138(4) Uani 1 1 d . . . . .
H15A H 0.750747 0.257288 0.324811 0.017 Uiso 1 1 calc R U . . .
C16A C 0.5261(3) 0.29782(10) 0.33146(15) 0.0139(4) Uani 1 1 d . . . . .
C17A C 0.5804(3) 0.36230(10) 0.31600(15) 0.0139(4) Uani 1 1 d . . . . .
C20A C 0.4105(3) 0.45946(10) 0.29868(16) 0.0168(5) Uani 1 1 d . . . . .
H20A H 0.324584 0.468249 0.247833 0.020 Uiso 1 1 calc R U . . .
H20B H 0.523639 0.475865 0.281727 0.020 Uiso 1 1 calc R U . . .
C21A C 0.3562(3) 0.49126(11) 0.38437(16) 0.0175(5) Uani 1 1 d . . . . .
C22A C 0.2823(4) 0.58783(12) 0.44400(18) 0.0291(6) Uani 1 1 d . . . . .
H22A H 0.367475 0.584936 0.496750 0.035 Uiso 1 1 calc R U . . .
H22B H 0.168292 0.574080 0.463759 0.035 Uiso 1 1 calc R U . . .
C23A C 0.2710(4) 0.65200(12) 0.4097(2) 0.0327(6) Uani 1 1 d . . . . .
H23A H 0.384597 0.664994 0.390320 0.049 Uiso 1 1 calc R U . . .
H23B H 0.234818 0.678914 0.458616 0.049 Uiso 1 1 calc R U . . .
H23C H 0.186212 0.654224 0.357642 0.049 Uiso 1 1 calc R U . . .
C18A C 0.2919(3) 0.35291(10) 0.32467(16) 0.0164(5) Uani 1 1 d . . . . .
C6A C 0.3776(3) 0.08680(12) 0.52244(17) 0.0221(5) Uani 1 1 d . . . . .
H6A H 0.337958 0.045993 0.528611 0.026 Uiso 1 1 calc R U . . .
C7A C 0.4530(3) 0.10494(10) 0.43970(16) 0.0168(5) Uani 1 1 d . . . . .
C8A C 0.4803(3) 0.06321(10) 0.37025(17) 0.0186(5) Uani 1 1 d . . . . .
H8A H 0.443498 0.022129 0.377078 0.022 Uiso 1 1 calc R U . . .
C9A C 0.5602(3) 0.07998(10) 0.29101(16) 0.0163(5) Uani 1 1 d . . . . .
C10A C 0.5967(3) 0.03621(11) 0.22247(18) 0.0239(5) Uani 1 1 d . . . . .
H10A H 0.567703 -0.005479 0.231244 0.029 Uiso 1 1 calc R U . . .
C11A C 0.6723(3) 0.05323(12) 0.14489(18) 0.0273(6) Uani 1 1 d . . . . .
H11A H 0.696704 0.023405 0.100248 0.033 Uiso 1 1 calc R U . . .
C12A C 0.7150(3) 0.11523(12) 0.13023(17) 0.0247(5) Uani 1 1 d . . . . .
H12A H 0.765812 0.126886 0.075234 0.030 Uiso 1 1 calc R U . . .
C13A C 0.6838(3) 0.15836(11) 0.19455(16) 0.0195(5) Uani 1 1 d . . . . .
H13A H 0.712411 0.199807 0.183346 0.023 Uiso 1 1 calc R U . . .
C14A C 0.6090(3) 0.14252(10) 0.27822(15) 0.0145(4) Uani 1 1 d . . . . .
C19A C 0.1080(3) 0.37221(12) 0.3205(2) 0.0272(6) Uani 1 1 d . . . . .
H19A H 0.033998 0.336435 0.328145 0.041 Uiso 1 1 calc R U . . .
H19B H 0.078775 0.391337 0.261227 0.041 Uiso 1 1 calc R U . . .
H19C H 0.089785 0.401619 0.369553 0.041 Uiso 1 1 calc R U . . .
C1B C 1.0500(3) 0.17691(10) 0.38706(16) 0.0159(5) Uani 1 1 d . . . . .
C2B C 1.0041(3) 0.11589(11) 0.37663(16) 0.0180(5) Uani 1 1 d . . . . .
C3B C 0.9279(3) 0.08349(11) 0.44388(18) 0.0220(5) Uani 1 1 d . . . . .
C4B C 0.8960(3) 0.11138(13) 0.52567(18) 0.0266(6) Uani 1 1 d . . . . .
C6B C 1.0174(3) 0.20356(11) 0.47065(16) 0.0190(5) Uani 1 1 d . . . . .
C5B C 0.9427(3) 0.17140(13) 0.53892(17) 0.0252(6) Uani 1 1 d . . . . .

loop_
_atom_site_aniso_label
_atom_site_aniso_U_11
_atom_site_aniso_U_22
_atom_site_aniso_U_33
_atom_site_aniso_U_23
_atom_site_aniso_U_13
_atom_site_aniso_U_12
O1B 0.0249(9) 0.0219(9) 0.0213(9) -0.0002(7) 0.0003(7) -0.0112(7)
F3B 0.0318(9) 0.0611(12) 0.0343(9) 0.0284(9) 0.0034(7) -0.0061(8)
F5B 0.0325(8) 0.0206(8) 0.0292(8) -0.0090(6) -0.0018(6) 0.0008(6)
F4B 0.0393(10) 0.0632(12) 0.0187(8) -0.0037(8) 0.0061(7) 0.0082(9)
F1B 0.0320(8) 0.0204(7) 0.0271(8) -0.0086(6) -0.0007(6) -0.0029(6)
F2B 0.0280(8) 0.0195(8) 0.0530(11) 0.0136(7) -0.0135(7) -0.0103(6)
O3A 0.0321(10) 0.0146(8) 0.0181(9) -0.0025(7) 0.0016(7) 0.0067(7)
O1A 0.0146(8) 0.0166(8) 0.0299(10) 0.0012(7) 0.0046(7) -0.0016(7)
O2A 0.0495(12) 0.0244(10) 0.0198(9) 0.0044(8) 0.0081(8) 0.0043(9)
N2A 0.0129(9) 0.0110(9) 0.0210(10) 0.0007(7) 0.0005(7) 0.0000(7)
N1A 0.0099(9) 0.0142(9) 0.0231(10) 0.0013(8) -0.0007(7) -0.0003(7)
C5A 0.0206(12) 0.0388(16) 0.0224(13) 0.0126(11) 0.0063(10) 0.0076(11)
C4A 0.0277(13) 0.0320(14) 0.0181(12) 0.0020(10) 0.0049(10) 0.0101(11)
C3A 0.0198(12) 0.0190(12) 0.0198(12) -0.0005(9) 0.0010(9) 0.0041(9)
C2A 0.0104(10) 0.0154(11) 0.0183(11) 0.0008(9) -0.0022(8) 0.0030(8)
C1A 0.0080(9) 0.0123(10) 0.0199(11) 0.0035(8) -0.0019(8) 0.0015(8)
C15A 0.0090(9) 0.0143(10) 0.0181(11) -0.0008(8) 0.0008(8) -0.0023(8)
C16A 0.0125(10) 0.0140(11) 0.0150(10) 0.0014(8) -0.0001(8) -0.0016(8)
C17A 0.0131(10) 0.0145(11) 0.0140(10) 0.0010(8) 0.0012(8) 0.0013(8)
C20A 0.0191(11) 0.0112(10) 0.0202(12) 0.0024(9) 0.0019(9) -0.0002(9)
C21A 0.0164(11) 0.0171(11) 0.0188(11) 0.0004(9) -0.0003(9) 0.0010(9)
C22A 0.0349(15) 0.0283(14) 0.0238(13) -0.0098(11) -0.0004(11) 0.0106(12)
C23A 0.0294(15) 0.0236(14) 0.0443(17) -0.0096(12) -0.0056(12) 0.0066(11)
C18A 0.0129(11) 0.0145(11) 0.0216(12) 0.0013(9) -0.0007(8) -0.0011(8)
C6A 0.0141(11) 0.0251(13) 0.0270(13) 0.0127(10) 0.0006(9) 0.0000(9)
C7A 0.0120(10) 0.0170(11) 0.0211(12) 0.0061(9) -0.0022(8) 0.0008(8)
C8A 0.0149(11) 0.0110(10) 0.0291(13) 0.0044(9) -0.0044(9) -0.0010(8)
C9A 0.0132(10) 0.0145(11) 0.0206(12) 0.0010(9) -0.0044(8) 0.0023(8)
C10A 0.0246(13) 0.0148(12) 0.0314(14) -0.0052(10) -0.0053(10) -0.0004(10)
C11A 0.0286(14) 0.0268(14) 0.0261(14) -0.0106(11) -0.0019(11) 0.0061(11)
C12A 0.0209(12) 0.0335(15) 0.0200(12) -0.0025(11) 0.0026(9) 0.0031(11)
C13A 0.0177(11) 0.0194(12) 0.0211(12) 0.0005(9) -0.0002(9) 0.0010(9)
C14A 0.0092(10) 0.0143(11) 0.0197(11) 0.0008(9) -0.0015(8) 0.0008(8)
C19A 0.0108(11) 0.0193(12) 0.0512(18) 0.0050(12) -0.0013(11) 0.0002(9)
C1B 0.0115(10) 0.0161(11) 0.0198(11) 0.0018(9) -0.0009(8) 0.0007(8)
C2B 0.0125(10) 0.0204(12) 0.0204(12) -0.0029(9) -0.0041(8) 0.0017(9)
C3B 0.0134(11) 0.0178(12) 0.0337(14) 0.0081(10) -0.0095(9) -0.0039(9)
C4B 0.0153(11) 0.0379(15) 0.0263(14) 0.0162(12) -0.0014(10) 0.0002(11)
C6B 0.0156(11) 0.0173(11) 0.0238(12) -0.0019(9) -0.0013(9) 0.0018(9)
C5B 0.0187(12) 0.0393(15) 0.0174(12) 0.0003(11) -0.0006(9) 0.0071(11)

loop_
_atom_type_symbol
_atom_type_description
_atom_type_scat_dispersion_real
_atom_type_scat_dispersion_imag
_atom_type_scat_source
C C 0.0033 0.0016 'International Tables Vol C Tables 4.2.6.8 and 6.1.1.4'
H H 0.0000 0.0000 'International Tables Vol C Tables 4.2.6.8 and 6.1.1.4'
N N 0.0061 0.0033 'International Tables Vol C Tables 4.2.6.8 and 6.1.1.4'
O O 0.0106 0.0060 'International Tables Vol C Tables 4.2.6.8 and 6.1.1.4'
F F 0.0171 0.0103 'International Tables Vol C Tables 4.2.6.8 and 6.1.1.4'

loop_
_geom_angle_atom_site_label_1
_geom_angle_atom_site_label_2
_geom_angle_atom_site_label_3
_geom_angle
_geom_angle_site_symmetry_1
_geom_angle_site_symmetry_3
_geom_angle_publ_flag
C1B O1B H1B 109.5 . . ?
C21A O3A C22A 117.3(2) . . ?
C18A N2A C17A 108.52(18) . . ?
C18A N2A C20A 127.48(19) . . ?
C17A N2A C20A 123.93(18) . . ?
C18A N1A C16A 106.58(18) . . ?
C6A C5A C4A 120.0(2) . . ?
C6A C5A H5A 120.0 . . ?
C4A C5A H5A 120.0 . . ?
C3A C4A C5A 120.7(2) . . ?
C3A C4A H4A 119.7 . . ?
C5A C4A H4A 119.7 . . ?
C4A C3A C2A 121.3(2) . . ?
C4A C3A H3A 119.3 . . ?
C2A C3A H3A 119.3 . . ?
C1A C2A C3A 123.1(2) . . ?
C1A C2A C7A 119.3(2) . . ?
C3A C2A C7A 117.6(2) . . ?
C14A C1A C2A 120.6(2) . . ?
C14A C1A C15A 118.5(2) . . ?
C2A C1A C15A 120.9(2) . . ?
C16A C15A C1A 125.3(2) . . ?
C16A C15A H15A 117.4 . . ?
C1A C15A H15A 117.4 . . ?
C15A C16A N1A 127.0(2) . . ?
C15A C16A C17A 124.9(2) . . ?
N1A C16A C17A 107.98(18) . . ?
O1A C17A N2A 126.0(2) . . ?
O1A C17A C16A 130.8(2) . . ?
N2A C17A C16A 103.18(18) . . ?
N2A C20A C21A 111.87(19) . . ?
N2A C20A H20A 109.2 . . ?
C21A C20A H20A 109.2 . . ?
N2A C20A H20B 109.2 . . ?
C21A C20A H20B 109.2 . . ?
H20A C20A H20B 107.9 . . ?
O2A C21A O3A 125.9(2) . . ?
O2A C21A C20A 124.1(2) . . ?
O3A C21A C20A 109.91(19) . . ?
O3A C22A C23A 107.0(2) . . ?
O3A C22A H22A 110.3 . . ?
C23A C22A H22A 110.3 . . ?
O3A C22A H22B 110.3 . . ?
C23A C22A H22B 110.3 . . ?
H22A C22A H22B 108.6 . . ?
C22A C23A H23A 109.5 . . ?
C22A C23A H23B 109.5 . . ?
H23A C23A H23B 109.5 . . ?
C22A C23A H23C 109.5 . . ?
H23A C23A H23C 109.5 . . ?
H23B C23A H23C 109.5 . . ?
N1A C18A N2A 113.71(19) . . ?
N1A C18A C19A 124.5(2) . . ?
N2A C18A C19A 121.7(2) . . ?
C5A C6A C7A 121.3(2) . . ?
C5A C6A H6A 119.4 . . ?
C7A C6A H6A 119.4 . . ?
C8A C7A C6A 121.5(2) . . ?
C8A C7A C2A 119.5(2) . . ?
C6A C7A C2A 119.0(2) . . ?
C7A C8A C9A 121.9(2) . . ?
C7A C8A H8A 119.1 . . ?
C9A C8A H8A 119.1 . . ?
C8A C9A C10A 121.5(2) . . ?
C8A C9A C14A 119.5(2) . . ?
C10A C9A C14A 119.0(2) . . ?
C11A C10A C9A 121.0(2) . . ?
C11A C10A H10A 119.5 . . ?
C9A C10A H10A 119.5 . . ?
C10A C11A C12A 120.3(2) . . ?
C10A C11A H11A 119.9 . . ?
C12A C11A H11A 119.9 . . ?
C13A C12A C11A 120.5(2) . . ?
C13A C12A H12A 119.8 . . ?
C11A C12A H12A 119.8 . . ?
C12A C13A C14A 121.4(2) . . ?
C12A C13A H13A 119.3 . . ?
C14A C13A H13A 119.3 . . ?
C1A C14A C13A 122.9(2) . . ?
C1A C14A C9A 119.3(2) . . ?
C13A C14A C9A 117.8(2) . . ?
C18A C19A H19A 109.5 . . ?
C18A C19A H19B 109.5 . . ?
H19A C19A H19B 109.5 . . ?
C18A C19A H19C 109.5 . . ?
H19A C19A H19C 109.5 . . ?
H19B C19A H19C 109.5 . . ?
O1B C1B C2B 119.1(2) . . ?
O1B C1B C6B 124.5(2) . . ?
C2B C1B C6B 116.3(2) . . ?
F1B C2B C3B 118.4(2) . . ?
F1B C2B C1B 119.2(2) . . ?
C3B C2B C1B 122.4(2) . . ?
F2B C3B C2B 119.8(2) . . ?
F2B C3B C4B 120.2(2) . . ?
C2B C3B C4B 119.9(2) . . ?
F3B C4B C5B 120.4(3) . . ?
F3B C4B C3B 120.4(2) . . ?
C5B C4B C3B 119.2(2) . . ?
F5B C6B C5B 119.2(2) . . ?
F5B C6B C1B 118.9(2) . . ?
C5B C6B C1B 121.9(2) . . ?
F4B C5B C4B 119.8(2) . . ?
F4B C5B C6B 119.9(2) . . ?
C4B C5B C6B 120.3(2) . . ?

loop_
_geom_bond_atom_site_label_1
_geom_bond_atom_site_label_2
_geom_bond_distance
_geom_bond_site_symmetry_2
_geom_bond_publ_flag
O1B C1B 1.342(3) . ?
O1B H1B 0.8400 . ?
F3B C4B 1.349(3) . ?
F5B C6B 1.346(3) . ?
F4B C5B 1.348(3) . ?
F1B C2B 1.340(3) . ?
F2B C3B 1.343(3) . ?
O3A C21A 1.316(3) . ?
O3A C22A 1.456(3) . ?
O1A C17A 1.210(3) . ?
O2A C21A 1.203(3) . ?
N2A C18A 1.385(3) . ?
N2A C17A 1.389(3) . ?
N2A C20A 1.449(3) . ?
N1A C18A 1.297(3) . ?
N1A C16A 1.413(3) . ?
C5A C6A 1.349(4) . ?
C5A C4A 1.422(4) . ?
C5A H5A 0.9500 . ?
C4A C3A 1.361(3) . ?
C4A H4A 0.9500 . ?
C3A C2A 1.429(3) . ?
C3A H3A 0.9500 . ?
C2A C1A 1.414(3) . ?
C2A C7A 1.437(3) . ?
C1A C14A 1.413(3) . ?
C1A C15A 1.479(3) . ?
C15A C16A 1.331(3) . ?
C15A H15A 0.9500 . ?
C16A C17A 1.493(3) . ?
C20A C21A 1.514(3) . ?
C20A H20A 0.9900 . ?
C20A H20B 0.9900 . ?
C22A C23A 1.493(4) . ?
C22A H22A 0.9900 . ?
C22A H22B 0.9900 . ?
C23A H23A 0.9800 . ?
C23A H23B 0.9800 . ?
C23A H23C 0.9800 . ?
C18A C19A 1.482(3) . ?
C6A C7A 1.429(3) . ?
C6A H6A 0.9500 . ?
C7A C8A 1.392(3) . ?
C8A C9A 1.393(3) . ?
C8A H8A 0.9500 . ?
C9A C10A 1.427(3) . ?
C9A C14A 1.435(3) . ?
C10A C11A 1.358(4) . ?
C10A H10A 0.9500 . ?
C11A C12A 1.415(4) . ?
C11A H11A 0.9500 . ?
C12A C13A 1.364(3) . ?
C12A H12A 0.9500 . ?
C13A C14A 1.426(3) . ?
C13A H13A 0.9500 . ?
C19A H19A 0.9800 . ?
C19A H19B 0.9800 . ?
C19A H19C 0.9800 . ?
C1B C2B 1.388(3) . ?
C1B C6B 1.391(3) . ?
C2B C3B 1.372(3) . ?
C3B C4B 1.379(4) . ?
C4B C5B 1.374(4) . ?
C6B C5B 1.375(4) . ?

loop_
_geom_hbond_atom_site_label_D
_geom_hbond_atom_site_label_H
_geom_hbond_atom_site_label_A
_geom_hbond_distance_DH
_geom_hbond_distance_HA
_geom_hbond_distance_DA
_geom_hbond_angle_DHA
_geom_hbond_site_symmetry_A
_geom_hbond_publ_flag
O1B H1B N1A 0.84 1.86 2.670(2) 160.3 1_655 yes
C20A H20A F3B 0.99 2.51 3.181(3) 125.0 4_565 yes
C22A H22A O2A 0.99 2.63 3.450(3) 140.8 3_666 yes
C19A H19C O2A 0.98 2.61 3.278(3) 125.1 . yes

loop_
_geom_torsion_atom_site_label_1
_geom_torsion_atom_site_label_2
_geom_torsion_atom_site_label_3
_geom_torsion_atom_site_label_4
_geom_torsion
_geom_torsion_site_symmetry_1
_geom_torsion_site_symmetry_2
_geom_torsion_site_symmetry_3
_geom_torsion_site_symmetry_4
_geom_torsion_publ_flag
C6A C5A C4A C3A 2.0(4) . . . . ?
C5A C4A C3A C2A -1.6(4) . . . . ?
C4A C3A C2A C1A -177.9(2) . . . . ?
C4A C3A C2A C7A -1.1(3) . . . . ?
C3A C2A C1A C14A 173.9(2) . . . . ?
C7A C2A C1A C14A -2.9(3) . . . . ?
C3A C2A C1A C15A -4.0(3) . . . . ?
C7A C2A C1A C15A 179.23(19) . . . . ?
C14A C1A C15A C16A 120.5(2) . . . . ?
C2A C1A C15A C16A -61.6(3) . . . . ?
C1A C15A C16A N1A -3.5(4) . . . . ?
C1A C15A C16A C17A -179.1(2) . . . . ?
C18A N1A C16A C15A -174.2(2) . . . . ?
C18A N1A C16A C17A 2.0(2) . . . . ?
C18A N2A C17A O1A -178.7(2) . . . . ?
C20A N2A C17A O1A -1.6(4) . . . . ?
C18A N2A C17A C16A 1.4(2) . . . . ?
C20A N2A C17A C16A 178.5(2) . . . . ?
C15A C16A C17A O1A -5.7(4) . . . . ?
N1A C16A C17A O1A 178.0(2) . . . . ?
C15A C16A C17A N2A 174.3(2) . . . . ?
N1A C16A C17A N2A -2.1(2) . . . . ?
C18A N2A C20A C21A 67.0(3) . . . . ?
C17A N2A C20A C21A -109.5(2) . . . . ?
C22A O3A C21A O2A -0.1(4) . . . . ?
C22A O3A C21A C20A 179.3(2) . . . . ?
N2A C20A C21A O2A 2.5(3) . . . . ?
N2A C20A C21A O3A -176.86(18) . . . . ?
C21A O3A C22A C23A 179.6(2) . . . . ?
C16A N1A C18A N2A -1.2(3) . . . . ?
C16A N1A C18A C19A 176.5(2) . . . . ?
C17A N2A C18A N1A -0.2(3) . . . . ?
C20A N2A C18A N1A -177.2(2) . . . . ?
C17A N2A C18A C19A -178.0(2) . . . . ?
C20A N2A C18A C19A 5.1(4) . . . . ?
C4A C5A C6A C7A 0.4(4) . . . . ?
C5A C6A C7A C8A 175.7(2) . . . . ?
C5A C6A C7A C2A -3.0(3) . . . . ?
C1A C2A C7A C8A 1.5(3) . . . . ?
C3A C2A C7A C8A -175.4(2) . . . . ?
C1A C2A C7A C6A -179.8(2) . . . . ?
C3A C2A C7A C6A 3.3(3) . . . . ?
C6A C7A C8A C9A -177.3(2) . . . . ?
C2A C7A C8A C9A 1.4(3) . . . . ?
C7A C8A C9A C10A 176.4(2) . . . . ?
C7A C8A C9A C14A -2.9(3) . . . . ?
C8A C9A C10A C11A 179.0(2) . . . . ?
C14A C9A C10A C11A -1.8(3) . . . . ?
C9A C10A C11A C12A -0.6(4) . . . . ?
C10A C11A C12A C13A 1.2(4) . . . . ?
C11A C12A C13A C14A 0.5(4) . . . . ?
C2A C1A C14A C13A -179.8(2) . . . . ?
C15A C1A C14A C13A -1.9(3) . . . . ?
C2A C1A C14A C9A 1.4(3) . . . . ?
C15A C1A C14A C9A 179.36(19) . . . . ?
C12A C13A C14A C1A 178.4(2) . . . . ?
C12A C13A C14A C9A -2.8(3) . . . . ?
C8A C9A C14A C1A 1.4(3) . . . . ?
C10A C9A C14A C1A -177.8(2) . . . . ?
C8A C9A C14A C13A -177.4(2) . . . . ?
C10A C9A C14A C13A 3.4(3) . . . . ?
O1B C1B C2B F1B 3.9(3) . . . . ?
C6B C1B C2B F1B -179.1(2) . . . . ?
O1B C1B C2B C3B -175.9(2) . . . . ?
C6B C1B C2B C3B 1.1(3) . . . . ?
F1B C2B C3B F2B -0.1(3) . . . . ?
C1B C2B C3B F2B 179.7(2) . . . . ?
F1B C2B C3B C4B 179.6(2) . . . . ?
C1B C2B C3B C4B -0.6(3) . . . . ?
F2B C3B C4B F3B 0.0(3) . . . . ?
C2B C3B C4B F3B -179.7(2) . . . . ?
F2B C3B C4B C5B 179.1(2) . . . . ?
C2B C3B C4B C5B -0.6(3) . . . . ?
O1B C1B C6B F5B -2.9(3) . . . . ?
C2B C1B C6B F5B -179.7(2) . . . . ?
O1B C1B C6B C5B 176.4(2) . . . . ?
C2B C1B C6B C5B -0.4(3) . . . . ?
F3B C4B C5B F4B 0.4(4) . . . . ?
C3B C4B C5B F4B -178.7(2) . . . . ?
F3B C4B C5B C6B -179.6(2) . . . . ?
C3B C4B C5B C6B 1.3(4) . . . . ?
F5B C6B C5B F4B -1.5(3) . . . . ?
C1B C6B C5B F4B 179.2(2) . . . . ?
F5B C6B C5B C4B 178.5(2) . . . . ?
C1B C6B C5B C4B -0.7(4) . . . . ?
